data_4342998
loop_
_publ_author_name
'Silver, Mark A.'
'Dorfner, Walter L.'
'Cary, Samantha K.'
'Cross, Justin N.'
'Lin, Jian'
'Schelter, Eric J.'
'Albrecht-Schmitt, Thomas E'

_publ_section_title
;
 Why is uranyl formohydroxamate red?
;
_journal_issue 11
_journal_name_full 'Inorganic chemistry'
_journal_page_first 5280
_journal_page_last 5284
_journal_paper_doi 10.1021/acs.inorgchem.5b00262
_journal_volume 54
_journal_year 2015
_chemical_formula_moiety UO2(HCONHO)2
_chemical_formula_sum 'C2 H4 N2 O6 U'
_chemical_formula_weight 390.10
_chemical_name_common Uranyl(VI)Formohydroxamate
_chemical_name_systematic
;
 ?
;
_space_group_crystal_system orthorhombic
_space_group_IT_number 56
_space_group_name_Hall '-P 2ab 2ac'
_space_group_name_H-M_alt 'P c c n'
_symmetry_space_group_name_Hall '-P 2ab 2ac'
_symmetry_space_group_name_H-M 'P c c n'
_atom_sites_solution_hydrogens difmap
_audit_creation_method SHELXL-2014
_cell_angle_alpha 90
_cell_angle_beta 90
_cell_angle_gamma 90
_cell_formula_units_Z 4
_cell_length_a 11.1729(11)
_cell_length_b 6.3712(7)
_cell_length_c 8.6929(9)
_cell_measurement_reflns_used 7128
_cell_measurement_temperature 100(2)
_cell_measurement_theta_max 26.358
_cell_measurement_theta_min 3.647
_cell_volume 618.80(11)
_computing_cell_refinement 'smart saint'
_computing_data_collection smart
_computing_data_reduction SAINT
_computing_molecular_graphics 'SHELXL-2013 (Sheldrick, 2013)'
_computing_publication_material 'SHELXLCIF-97 (Sheldrick, 1997)'
_computing_structure_refinement 'SHELXL-2013 (Sheldrick, 2013)'
_computing_structure_solution 'SHELXL-2013 (Sheldrick, 2013)'
_diffrn_ambient_temperature 100(2)
_diffrn_detector_area_resol_mean 0
_diffrn_measured_fraction_theta_full 0.998
_diffrn_measured_fraction_theta_max 0.998
_diffrn_measurement_device_type 'BRUKER apex II'
_diffrn_measurement_method '0.5 wide w/ exposures'
_diffrn_radiation_type MoK\a
_diffrn_radiation_wavelength 0.71073
_diffrn_reflns_av_R_equivalents 0.0317
_diffrn_reflns_av_unetI/netI 0.0144
_diffrn_reflns_laue_measured_fraction_full 0.998
_diffrn_reflns_laue_measured_fraction_max 0.998
_diffrn_reflns_limit_h_max 13
_diffrn_reflns_limit_h_min -13
_diffrn_reflns_limit_k_max 7
_diffrn_reflns_limit_k_min -7
_diffrn_reflns_limit_l_max 10
_diffrn_reflns_limit_l_min -10
_diffrn_reflns_number 7128
_diffrn_reflns_point_group_measured_fraction_full 0.998
_diffrn_reflns_point_group_measured_fraction_max 0.998
_diffrn_reflns_theta_full 25.242
_diffrn_reflns_theta_max 26.358
_diffrn_reflns_theta_min 3.647
_diffrn_source 'Imus microfocused'
_exptl_absorpt_coefficient_mu 26.218
_exptl_absorpt_correction_type multi-scan
_exptl_absorpt_process_details SHELTXPREP
_exptl_crystal_colour red
_exptl_crystal_density_diffrn 4.187
_exptl_crystal_density_meas ?
_exptl_crystal_density_method 'not measured'
_exptl_crystal_description plate
_exptl_crystal_F_000 680
_exptl_crystal_size_max 0.065
_exptl_crystal_size_mid 0.050
_exptl_crystal_size_min 0.035
_exptl_transmission_factor_max 0.7456
_exptl_transmission_factor_min 0.5703
_refine_diff_density_max 2.089
_refine_diff_density_min -0.748
_refine_diff_density_rms 0.277
_refine_ls_extinction_method none
_refine_ls_goodness_of_fit_ref 1.357
_refine_ls_hydrogen_treatment refxyz
_refine_ls_matrix_type full
_refine_ls_number_parameters 57
_refine_ls_number_reflns 631
_refine_ls_number_restraints 16
_refine_ls_restrained_S_all 1.344
_refine_ls_R_factor_all 0.0353
_refine_ls_R_factor_gt 0.0251
_refine_ls_shift/su_max 0.001
_refine_ls_shift/su_mean 0.000
_refine_ls_structure_factor_coef Fsqd
_refine_ls_weighting_details 'w=1/[\s^2^(Fo^2^)+(0.0199P)^2^+8.8565P] where P=(Fo^2^+2Fc^2^)/3'
_refine_ls_weighting_scheme calc
_refine_ls_wR_factor_gt 0.0561
_refine_ls_wR_factor_ref 0.0591
_reflns_d_resolution_high 0.8004
_reflns_Friedel_coverage 0.000
_reflns_number_gt 489
_reflns_number_total 631
_reflns_threshold_expression 'I > 2\s(I)'
_cod_data_source_file ic5b00262_si_002.cif
_cod_data_source_block UO2(FHA)2
_cod_depositor_comments
;
The following automatic conversions were performed:

'_exptl_crystal_density_meas' value 'N/A' was changed to '?' - the
value is perceived as not measured.

Automatic conversion script
Id: cif_fix_values 3271 2015-04-21 07:52:19Z andrius 

 Adding full bibliography for 4342998.cif.
;
_cod_database_code 4342998
_shelx_space_group_comment
;
The symmetry employed for this shelxl refinement is uniquely defined
by the following loop, which should always be used as a source of
symmetry information in preference to the above space-group names.
They are only intended as comments.
;
_shelxl_version_number 2014-3
_shelx_title ' UO2(FHA)2 in Pccn'
_shelx_f_calc_maximum 359.10

loop_
_space_group_symop_operation_xyz
'x, y, z'
'-x+1/2, -y+1/2, z'
'-x, y+1/2, -z+1/2'
'x+1/2, -y, -z+1/2'
'-x, -y, -z'
'x-1/2, y-1/2, -z'
'x, -y-1/2, z-1/2'
'-x-1/2, y, z-1/2'

loop_
_atom_site_label
_atom_site_type_symbol
_atom_site_fract_x
_atom_site_fract_y
_atom_site_fract_z
_atom_site_U_iso_or_equiv
_atom_site_adp_type
_atom_site_occupancy
_atom_site_site_symmetry_order
_atom_site_calc_flag
_atom_site_refinement_flags_posn
_atom_site_refinement_flags_adp
_atom_site_refinement_flags_occupancy
U1 U 0.7500 0.7500 0.95982(5) 0.00691(15) Uani 1 2 d S TU P
O1 O 0.6451(5) 1.0872(10) 0.9730(7) 0.0093(12) Uani 1 1 d . U .
O2 O 0.7812(5) 0.9276(10) 1.2136(7) 0.0091(13) Uani 1 1 d . U .
O3 O 0.6018(5) 0.6489(10) 0.9481(7) 0.0081(12) Uani 1 1 d . U .
N1 N 0.8584(7) 1.0977(13) 1.2151(9) 0.0136(16) Uani 1 1 d . U .
C1 C 0.6092(8) 1.1698(15) 0.8475(11) 0.0113(18) Uani 1 1 d . U .
H1 H 0.559(9) 1.292(15) 0.855(13) 0.014 Uiso 1 1 d . U .
H2 H 0.874(9) 1.191(15) 1.101(12) 0.014 Uiso 1 1 d . U .

loop_
_atom_site_aniso_label
_atom_site_aniso_U_11
_atom_site_aniso_U_22
_atom_site_aniso_U_33
_atom_site_aniso_U_23
_atom_site_aniso_U_13
_atom_site_aniso_U_12
U1 0.0088(2) 0.0063(2) 0.0057(2) 0.000 0.000 -0.0008(3)
O1 0.010(3) 0.010(3) 0.008(3) -0.002(3) -0.002(2) 0.001(3)
O2 0.011(3) 0.007(3) 0.010(2) -0.005(2) -0.001(2) -0.005(2)
O3 0.005(3) 0.010(3) 0.009(3) 0.002(3) -0.002(2) -0.003(2)
N1 0.021(4) 0.009(4) 0.011(4) 0.001(3) 0.002(3) -0.007(3)
C1 0.014(4) 0.008(4) 0.012(4) -0.005(4) -0.004(4) 0.000(4)

loop_
_atom_type_symbol
_atom_type_description
_atom_type_scat_dispersion_real
_atom_type_scat_dispersion_imag
_atom_type_scat_source
C C 0.0033 0.0016 'International Tables Vol C Tables 4.2.6.8 and 6.1.1.4'
H H 0.0000 0.0000 'International Tables Vol C Tables 4.2.6.8 and 6.1.1.4'
N N 0.0061 0.0033 'International Tables Vol C Tables 4.2.6.8 and 6.1.1.4'
O O 0.0106 0.0060 'International Tables Vol C Tables 4.2.6.8 and 6.1.1.4'
U U -9.6767 9.6646 'International Tables Vol C Tables 4.2.6.8 and 6.1.1.4'

loop_
_geom_angle_atom_site_label_1
_geom_angle_atom_site_label_2
_geom_angle_atom_site_label_3
_geom_angle
_geom_angle_site_symmetry_1
_geom_angle_site_symmetry_3
O3 U1 O3 173.4(4) 2_665 .
O3 U1 O2 89.1(2) 2_665 7_575
O3 U1 O2 85.1(2) . 7_575
O3 U1 O2 85.1(2) 2_665 8_755
O3 U1 O2 89.1(2) . 8_755
O2 U1 O2 57.9(3) 7_575 8_755
O3 U1 O1 97.5(3) 2_665 .
O3 U1 O1 82.8(3) . .
O2 U1 O1 120.98(19) 7_575 .
O2 U1 O1 64.4(2) 8_755 .
O3 U1 O1 82.8(3) 2_665 2_665
O3 U1 O1 97.5(3) . 2_665
O2 U1 O1 64.4(2) 7_575 2_665
O2 U1 O1 120.98(19) 8_755 2_665
O1 U1 O1 174.6(3) . 2_665
O3 U1 O2 110.1(2) 2_665 2_665
O3 U1 O2 76.0(2) . 2_665
O2 U1 O2 125.6(3) 7_575 2_665
O2 U1 O2 163.8(3) 8_755 2_665
O1 U1 O2 106.8(2) . 2_665
O1 U1 O2 68.2(2) 2_665 2_665
O3 U1 O2 76.0(2) 2_665 .
O3 U1 O2 110.1(2) . .
O2 U1 O2 163.8(3) 7_575 .
O2 U1 O2 125.6(3) 8_755 .
O1 U1 O2 68.2(2) . .
O1 U1 O2 106.8(2) 2_665 .
O2 U1 O2 56.5(3) 2_665 .
C1 O1 U1 118.2(6) . .
N1 O2 U1 116.2(5) . 7_576
N1 O2 U1 116.7(5) . .
U1 O2 U1 122.8(2) 7_576 .
C1 N1 O2 117.5(8) 8_756 .
O1 C1 N1 121.8(9) . 8_755

loop_
_geom_bond_atom_site_label_1
_geom_bond_atom_site_label_2
_geom_bond_distance
_geom_bond_site_symmetry_2
U1 O3 1.779(6) 2_665
U1 O3 1.779(6) .
U1 O2 2.446(6) 7_575
U1 O2 2.446(6) 8_755
U1 O1 2.450(6) .
U1 O1 2.450(6) 2_665
U1 O2 2.503(6) 2_665
U1 O2 2.503(6) .
O1 C1 1.277(11) .
O2 N1 1.385(10) .
O2 U1 2.446(6) 7_576
N1 C1 1.291(12) 8_756
C1 N1 1.291(12) 8_755
